data_4076909
loop_
_publ_author_name
'Ma, Kuangbiao'
'Fabrizi de Biani, Fabrizia'
'Bolte, Michael'
'Zanello, Piero'
'Wagner, Matthias'

_publ_section_title
;
 Electronic Communication in a Series of Novel Multistep Redox Systems
;
_journal_issue 19
_journal_name_full Organometallics
_journal_page_first 3979
_journal_paper_doi 10.1021/om020284r
_journal_volume 21
_journal_year 2002
_chemical_formula_sum 'C45 H47 B2 F12 Fe N7 O2 P2'
_chemical_formula_weight 1085.31
_chemical_name_systematic ?
_space_group_IT_number 2
_symmetry_cell_setting triclinic
_symmetry_space_group_name_Hall '-P 1'
_symmetry_space_group_name_H-M 'P -1'
_atom_sites_solution_hydrogens geom
_atom_sites_solution_primary direct
_atom_sites_solution_secondary difmap
_audit_creation_method SHELXL-97
_cell_angle_alpha 70.390(10)
_cell_angle_beta 81.34(2)
_cell_angle_gamma 69.830(10)
_cell_formula_units_Z 2
_cell_length_a 10.625(2)
_cell_length_b 13.657(3)
_cell_length_c 18.456(4)
_cell_measurement_reflns_used 3512
_cell_measurement_temperature 100(2)
_cell_measurement_theta_max 25.
_cell_measurement_theta_min 2.1
_cell_volume 2366.2(9)
_computing_cell_refinement 'X-Area (Stoe & Cie, 2001)'
_computing_data_collection 'X-Area (Stoe & Cie, 2001)'
_computing_data_reduction 'X-Area (Stoe & Cie, 2001)'
_computing_molecular_graphics 'XP in SHELXTL-Plus (Sheldrick, 1991)'
_computing_structure_refinement 'SHELXL-97 (Sheldrick, 1997)'
_computing_structure_solution 'SHELXS-97 (Sheldrick, 1990)'
_diffrn_ambient_temperature 100(2)
_diffrn_measured_fraction_theta_full 0.948
_diffrn_measured_fraction_theta_max 0.948
_diffrn_measurement_device_type 'STOE IPDS II two-circle-diffractometer'
_diffrn_measurement_method \w
_diffrn_radiation_monochromator graphite
_diffrn_radiation_source 'fine-focus sealed tube'
_diffrn_radiation_type MoK\a
_diffrn_radiation_wavelength 0.71073
_diffrn_reflns_av_R_equivalents 0.1852
_diffrn_reflns_av_sigmaI/netI 0.4066
_diffrn_reflns_limit_h_max 12
_diffrn_reflns_limit_h_min -12
_diffrn_reflns_limit_k_max 16
_diffrn_reflns_limit_k_min -16
_diffrn_reflns_limit_l_max 20
_diffrn_reflns_limit_l_min -21
_diffrn_reflns_number 16950
_diffrn_reflns_theta_full 25.12
_diffrn_reflns_theta_max 25.12
_diffrn_reflns_theta_min 1.67
_diffrn_standards_decay_% 0
_diffrn_standards_interval_time 0
_diffrn_standards_number 0
_exptl_absorpt_coefficient_mu 0.481
_exptl_absorpt_correction_T_max 0.9764
_exptl_absorpt_correction_T_min 0.9016
_exptl_absorpt_correction_type empirical
_exptl_absorpt_process_details 'MULABS (Spek, 1990; Blessing, 1995)'
_exptl_crystal_colour red
_exptl_crystal_density_diffrn 1.523
_exptl_crystal_density_method 'not measured'
_exptl_crystal_description plate
_exptl_crystal_F_000 1112
_exptl_crystal_size_max 0.22
_exptl_crystal_size_mid 0.18
_exptl_crystal_size_min 0.05
_refine_diff_density_max 0.876
_refine_diff_density_min -0.609
_refine_diff_density_rms 0.092
_refine_ls_extinction_method none
_refine_ls_goodness_of_fit_ref 0.711
_refine_ls_hydrogen_treatment mixed
_refine_ls_matrix_type full
_refine_ls_number_parameters 627
_refine_ls_number_reflns 7996
_refine_ls_number_restraints 3
_refine_ls_restrained_S_all 0.711
_refine_ls_R_factor_all 0.2450
_refine_ls_R_factor_gt 0.0849
_refine_ls_shift/su_max 0.000
_refine_ls_shift/su_mean 0.000
_refine_ls_structure_factor_coef Fsqd
_refine_ls_weighting_details 'calc w=1/[\s^2^(Fo^2^)+(0.1000P)^2^+0.0000P] where P=(Fo^2^+2Fc^2^)/3'
_refine_ls_weighting_scheme calc
_refine_ls_wR_factor_gt 0.1746
_refine_ls_wR_factor_ref 0.2614
_reflns_number_gt 2194
_reflns_number_total 7996
_reflns_threshold_expression >2sigma(I)
_cod_data_source_file om020284r.cif
_cod_data_source_block wa91
_cod_depositor_comments
;
The following automatic conversions were performed:

'_symmetry_cell_setting' value 'Triclinic' changed to 'triclinic'
according to /home/saulius/struct/CIF-dictionaries/cif_core.dic
dictionary named 'cif_core.dic' version 2.4.1 from
2010-06-29.

'_exptl_absorpt_correction_type' value 'Empirical'
changed to 'empirical' according to
/home/saulius/struct/CIF-dictionaries/cif_core.dic dictionary named
'cif_core.dic' version 2.4.1 from 2010-06-29.

Automatic conversion script
Id: cif_fix_values 1715 2011-07-08 13:25:40Z adriana 
;
_cod_original_sg_symbol_H-M P-1
_cod_database_code 4076909

loop_
_symmetry_equiv_pos_as_xyz
'x, y, z'
'-x, -y, -z'

loop_
_atom_site_label
_atom_site_type_symbol
_atom_site_fract_x
_atom_site_fract_y
_atom_site_fract_z
_atom_site_U_iso_or_equiv
_atom_site_adp_type
_atom_site_occupancy
_atom_site_symmetry_multiplicity
_atom_site_calc_flag
_atom_site_refinement_flags
Fe1 Fe -0.02111(15) 0.59673(14) 0.66983(10) 0.0187(4) Uani 1 1 d .
N1 N 0.2866(8) 0.4860(7) 0.7590(5) 0.0179(19) Uani 1 1 d .
B1 B 0.2912(11) 0.5517(10) 0.6768(8) 0.021(3) Uani 1 1 d .
B2 B 0.1717(11) 0.4587(10) 0.8103(7) 0.020(3) Uani 1 1 d .
C11 C 0.1709(10) 0.5855(9) 0.6240(6) 0.024(2) Uani 1 1 d .
C12 C 0.1153(10) 0.5116(11) 0.6068(7) 0.029(3) Uani 1 1 d .
H12 H 0.1523 0.4340 0.6219 0.034 Uiso 1 1 calc R
C13 C -0.0038(11) 0.5743(11) 0.5635(7) 0.033(3) Uani 1 1 d .
H13 H -0.0570 0.5459 0.5443 0.040 Uiso 1 1 calc R
C14 C -0.0263(11) 0.6822(10) 0.5552(7) 0.029(3) Uani 1 1 d .
H14 H -0.0994 0.7417 0.5298 0.035 Uiso 1 1 calc R
C15 C 0.0788(9) 0.6908(9) 0.5910(6) 0.022(2) Uani 1 1 d .
H15 H 0.0858 0.7577 0.5924 0.026 Uiso 1 1 calc R
N21 N 0.4301(8) 0.4974(8) 0.6328(5) 0.026(2) Uani 1 1 d .
C22 C 0.5150(10) 0.5583(10) 0.6102(7) 0.029(3) Uani 1 1 d .
C23 C 0.6378(10) 0.5230(10) 0.5735(7) 0.033(3) Uani 1 1 d .
H23 H 0.6961 0.5664 0.5572 0.039 Uiso 1 1 calc R
C24 C 0.6729(11) 0.4207(11) 0.5611(7) 0.042(3) Uani 1 1 d .
H24 H 0.7580 0.3930 0.5378 0.050 Uiso 1 1 calc R
C25 C 0.5853(11) 0.3591(10) 0.5825(7) 0.034(3) Uani 1 1 d .
H25 H 0.6073 0.2922 0.5710 0.041 Uiso 1 1 calc R
C26 C 0.4642(10) 0.3980(10) 0.6211(7) 0.032(3) Uani 1 1 d .
H26 H 0.4056 0.3550 0.6392 0.038 Uiso 1 1 calc R
N31 N 0.3333(8) 0.6617(7) 0.6672(5) 0.025(2) Uani 1 1 d .
C32 C 0.4583(10) 0.6568(9) 0.6316(6) 0.026(3) Uani 1 1 d .
C33 C 0.5107(12) 0.7395(11) 0.6220(8) 0.039(3) Uani 1 1 d .
H33 H 0.5989 0.7342 0.6004 0.047 Uiso 1 1 calc R
C34 C 0.4339(12) 0.8307(11) 0.6442(8) 0.043(3) Uani 1 1 d .
H34 H 0.4653 0.8915 0.6339 0.052 Uiso 1 1 calc R
C35 C 0.3093(12) 0.8315(10) 0.6820(8) 0.036(3) Uani 1 1 d .
H35 H 0.2578 0.8909 0.7008 0.043 Uiso 1 1 calc R
C36 C 0.2620(10) 0.7467(9) 0.6917(7) 0.029(3) Uani 1 1 d .
H36 H 0.1765 0.7484 0.7165 0.034 Uiso 1 1 calc R
C41 C 0.0205(10) 0.5248(8) 0.7830(6) 0.019(2) Uani 1 1 d .
C42 C -0.0703(9) 0.4819(9) 0.7623(6) 0.022(2) Uani 1 1 d .
H42 H -0.0535 0.4072 0.7669 0.027 Uiso 1 1 calc R
C43 C -0.1919(10) 0.5708(9) 0.7334(7) 0.027(3) Uani 1 1 d .
H43 H -0.2670 0.5641 0.7156 0.032 Uiso 1 1 calc R
C44 C -0.1791(10) 0.6677(9) 0.7363(7) 0.024(2) Uani 1 1 d .
H44 H -0.2435 0.7385 0.7212 0.028 Uiso 1 1 calc R
C45 C -0.0484(11) 0.6397(10) 0.7668(7) 0.028(3) Uani 1 1 d .
H45 H -0.0138 0.6905 0.7749 0.034 Uiso 1 1 calc R
N51 N 0.1934(8) 0.3268(7) 0.8402(5) 0.024(2) Uani 1 1 d .
C52 C 0.2082(10) 0.2820(8) 0.9175(7) 0.023(2) Uani 1 1 d .
C53 C 0.2336(12) 0.1703(10) 0.9520(8) 0.038(3) Uani 1 1 d .
H53 H 0.2462 0.1382 1.0057 0.045 Uiso 1 1 calc R
C54 C 0.2401(14) 0.1069(10) 0.9063(9) 0.046(4) Uani 1 1 d .
H54 H 0.2572 0.0302 0.9289 0.056 Uiso 1 1 calc R
C55 C 0.2220(12) 0.1534(10) 0.8284(8) 0.038(3) Uani 1 1 d .
H55 H 0.2249 0.1101 0.7970 0.045 Uiso 1 1 calc R
C56 C 0.1994(10) 0.2650(9) 0.7972(7) 0.025(3) Uani 1 1 d .
H56 H 0.1878 0.2981 0.7434 0.030 Uiso 1 1 calc R
N61 N 0.1763(8) 0.4671(6) 0.8963(5) 0.0183(19) Uani 1 1 d .
C62 C 0.1938(9) 0.3706(8) 0.9514(6) 0.020(2) Uani 1 1 d .
C63 C 0.2000(11) 0.3566(10) 1.0294(7) 0.032(3) Uani 1 1 d .
H63 H 0.2152 0.2872 1.0676 0.039 Uiso 1 1 calc R
C64 C 0.1824(10) 0.4524(11) 1.0474(7) 0.032(3) Uani 1 1 d .
H64 H 0.1810 0.4492 1.0997 0.038 Uiso 1 1 calc R
C65 C 0.1669(10) 0.5513(10) 0.9904(7) 0.030(3) Uani 1 1 d .
H65 H 0.1592 0.6152 1.0030 0.035 Uiso 1 1 calc R
C66 C 0.1628(10) 0.5560(9) 0.9151(6) 0.022(2) Uani 1 1 d .
H66 H 0.1502 0.6242 0.8757 0.026 Uiso 1 1 calc R
C71 C 0.4143(9) 0.4416(9) 0.7971(6) 0.018(2) Uani 1 1 d .
C72 C 0.4954(10) 0.3327(9) 0.8023(7) 0.028(3) Uani 1 1 d .
H72 H 0.4660 0.2895 0.7817 0.033 Uiso 1 1 calc R
C73 C 0.6203(10) 0.2883(8) 0.8381(7) 0.024(2) Uani 1 1 d .
H73 H 0.6724 0.2140 0.8443 0.029 Uiso 1 1 calc R
C74 C 0.6656(10) 0.3530(9) 0.8638(7) 0.028(3) Uani 1 1 d .
O74 O 0.7848(7) 0.3168(6) 0.9014(5) 0.0281(18) Uani 1 1 d .
C75 C 0.5848(10) 0.4589(9) 0.8606(7) 0.026(3) Uani 1 1 d .
H75 H 0.6148 0.5014 0.8817 0.032 Uiso 1 1 calc R
C76 C 0.4615(10) 0.5031(9) 0.8273(6) 0.023(2) Uani 1 1 d .
H76 H 0.4083 0.5761 0.8248 0.027 Uiso 1 1 calc R
C77 C 0.8705(11) 0.2071(10) 0.9043(7) 0.036(3) Uani 1 1 d .
H77A H 0.9518 0.1894 0.9316 0.054 Uiso 1 1 calc R
H77B H 0.8954 0.2031 0.8519 0.054 Uiso 1 1 calc R
H77C H 0.8224 0.1547 0.9316 0.054 Uiso 1 1 calc R
P1 P 1.0359(4) 0.8977(3) 0.8518(3) 0.0546(12) Uani 1 1 d .
F11 F 0.9056(11) 0.9977(10) 0.8456(12) 0.152(7) Uani 1 1 d .
F12 F 1.0828(18) 0.9162(10) 0.9222(7) 0.132(6) Uani 1 1 d .
F13 F 0.9701(14) 0.8125(9) 0.9090(8) 0.129(6) Uani 1 1 d .
F14 F 1.1100(9) 0.9775(7) 0.7970(6) 0.067(3) Uani 1 1 d .
F15 F 1.1703(8) 0.7966(6) 0.8529(6) 0.066(3) Uani 1 1 d .
F16 F 0.9982(9) 0.8761(8) 0.7795(7) 0.080(3) Uani 1 1 d .
P2 P 0.3598(5) 0.1549(4) 0.6033(3) 0.0634(12) Uani 1 1 d .
F21 F 0.4940(11) 0.0698(12) 0.6027(9) 0.128(5) Uani 1 1 d .
F22 F 0.420(3) 0.2381(15) 0.5458(9) 0.198(11) Uani 1 1 d .
F23 F 0.3187(18) 0.1243(12) 0.5399(9) 0.148(6) Uani 1 1 d .
F24 F 0.2943(16) 0.0758(12) 0.6599(11) 0.165(8) Uani 1 1 d .
F25 F 0.239(2) 0.2524(11) 0.5974(17) 0.241(14) Uani 1 1 d .
F26 F 0.3997(18) 0.1856(10) 0.6691(7) 0.131(5) Uani 1 1 d .
C81 C 0.4444(15) 0.7302(17) 0.9462(10) 0.080(6) Uani 1 1 d .
H81A H 0.4102 0.6735 0.9434 0.120 Uiso 1 1 calc R
H81B H 0.3721 0.7851 0.9645 0.120 Uiso 1 1 calc R
H81C H 0.5180 0.6968 0.9819 0.120 Uiso 1 1 calc R
C82 C 0.4919(18) 0.7814(16) 0.8721(12) 0.080(6) Uani 1 1 d .
H82A H 0.4189 0.8145 0.8352 0.096 Uiso 1 1 calc R
H82B H 0.5662 0.7271 0.8532 0.096 Uiso 1 1 calc R
O83 O 0.5405(15) 0.8684(12) 0.8799(9) 0.101(4) Uani 1 1 d .
C84 C 0.583(2) 0.9371(18) 0.8018(12) 0.098(7) Uani 1 1 d .
H84A H 0.6665 0.8931 0.7807 0.117 Uiso 1 1 calc R
H84B H 0.5120 0.9656 0.7644 0.117 Uiso 1 1 calc R
C85 C 0.6060(18) 1.0251(19) 0.8182(18) 0.127(11) Uani 1 1 d .
H85A H 0.6350 1.0728 0.7708 0.191 Uiso 1 1 calc R
H85B H 0.6758 0.9950 0.8561 0.191 Uiso 1 1 calc R
H85C H 0.5227 1.0675 0.8390 0.191 Uiso 1 1 calc R
N91 N 0.072(2) 0.7121(15) 0.3092(12) 0.110(6) Uani 1 1 d D
C92 C 0.0591(14) 0.7834(12) 0.3329(9) 0.053(4) Uani 1 1 d D
C93 C 0.0370(19) 0.8708(14) 0.3627(11) 0.076(5) Uani 1 1 d D
H93A H -0.0457 0.8788 0.3951 0.113 Uiso 1 1 calc R
H93B H 0.0285 0.9387 0.3201 0.113 Uiso 1 1 calc R
H93C H 0.1128 0.8556 0.3935 0.113 Uiso 1 1 calc R
N94 N 0.257(3) 0.860(2) 0.4934(18) 0.201(13) Uiso 1 1 d D
C95 C 0.225(3) 0.954(2) 0.4623(19) 0.188(15) Uiso 1 1 d D
C96 C 0.218(3) 1.058(2) 0.4088(16) 0.124(8) Uiso 1 1 d D
H96A H 0.2935 1.0792 0.4151 0.186 Uiso 1 1 calc R
H96B H 0.1333 1.1122 0.4181 0.186 Uiso 1 1 calc R
H96C H 0.2208 1.0546 0.3563 0.186 Uiso 1 1 calc R

loop_
_atom_site_aniso_label
_atom_site_aniso_U_11
_atom_site_aniso_U_22
_atom_site_aniso_U_33
_atom_site_aniso_U_23
_atom_site_aniso_U_13
_atom_site_aniso_U_12
Fe1 0.0159(7) 0.0280(9) 0.0129(10) -0.0067(7) 0.0010(6) -0.0081(6)
N1 0.013(4) 0.028(5) 0.013(5) -0.006(4) -0.003(3) -0.007(4)
B1 0.015(5) 0.025(6) 0.026(8) -0.016(6) 0.010(5) -0.005(5)
B2 0.022(6) 0.033(7) 0.015(7) -0.015(5) 0.009(5) -0.016(5)
C11 0.027(6) 0.035(6) 0.011(7) -0.006(5) 0.005(4) -0.013(5)
C12 0.026(6) 0.054(8) 0.020(7) -0.021(6) 0.013(5) -0.025(5)
C13 0.028(6) 0.059(9) 0.017(7) -0.015(6) 0.002(5) -0.017(6)
C14 0.024(6) 0.040(7) 0.012(7) -0.003(5) -0.008(5) 0.003(5)
C15 0.015(5) 0.045(7) 0.006(6) -0.004(5) 0.003(4) -0.015(5)
N21 0.023(5) 0.035(6) 0.014(6) -0.013(4) 0.006(4) 0.002(4)
C22 0.019(5) 0.044(7) 0.024(7) -0.002(5) -0.007(5) -0.016(5)
C23 0.018(5) 0.053(8) 0.025(7) -0.011(6) -0.001(5) -0.009(5)
C24 0.024(6) 0.058(9) 0.023(8) 0.002(6) -0.002(5) -0.003(6)
C25 0.026(6) 0.039(7) 0.032(8) -0.015(6) -0.002(5) -0.001(5)
C26 0.013(5) 0.061(8) 0.025(7) -0.021(6) 0.006(4) -0.010(5)
N31 0.021(4) 0.037(5) 0.015(6) -0.003(4) 0.000(4) -0.013(4)
C32 0.026(6) 0.033(6) 0.015(7) 0.001(5) -0.008(4) -0.008(5)
C33 0.027(6) 0.051(8) 0.043(9) -0.012(7) 0.004(6) -0.021(6)
C34 0.043(7) 0.048(8) 0.041(9) 0.000(6) -0.001(6) -0.031(7)
C35 0.038(7) 0.029(7) 0.042(9) -0.008(6) -0.006(6) -0.012(5)
C36 0.025(5) 0.035(7) 0.029(8) -0.017(6) 0.003(5) -0.008(5)
C41 0.029(5) 0.029(6) 0.003(6) -0.003(4) 0.003(4) -0.017(5)
C42 0.011(5) 0.038(6) 0.021(7) -0.012(5) 0.001(4) -0.010(4)
C43 0.018(5) 0.040(7) 0.015(7) -0.001(5) -0.006(4) -0.005(5)
C44 0.025(5) 0.025(6) 0.019(7) -0.004(5) -0.003(5) -0.006(5)
C45 0.029(6) 0.038(7) 0.017(7) -0.007(5) 0.004(5) -0.014(5)
N51 0.021(4) 0.032(5) 0.019(6) 0.000(4) -0.004(4) -0.014(4)
C52 0.023(5) 0.017(5) 0.023(7) 0.002(5) 0.008(5) -0.008(4)
C53 0.042(7) 0.039(7) 0.028(8) 0.003(6) -0.001(6) -0.021(6)
C54 0.063(9) 0.021(7) 0.057(11) -0.011(7) 0.001(7) -0.019(6)
C55 0.051(7) 0.037(7) 0.037(9) -0.014(6) 0.012(6) -0.030(6)
C56 0.037(6) 0.035(6) 0.017(7) -0.009(5) 0.006(5) -0.029(5)
N61 0.021(4) 0.018(5) 0.020(6) -0.008(4) 0.004(4) -0.011(4)
C62 0.011(5) 0.030(6) 0.019(7) 0.000(5) 0.007(4) -0.014(4)
C63 0.038(6) 0.041(7) 0.023(8) 0.003(5) -0.008(5) -0.028(6)
C64 0.027(6) 0.068(9) 0.012(7) -0.013(6) 0.006(5) -0.032(6)
C65 0.022(5) 0.046(7) 0.030(8) -0.023(6) 0.008(5) -0.013(5)
C66 0.025(5) 0.034(6) 0.012(6) -0.008(5) 0.000(4) -0.015(5)
C71 0.008(4) 0.032(6) 0.017(6) -0.004(5) 0.002(4) -0.012(4)
C72 0.016(5) 0.039(7) 0.030(8) -0.010(5) 0.001(5) -0.012(5)
C73 0.023(5) 0.017(5) 0.028(7) -0.002(5) -0.005(5) -0.004(4)
C74 0.020(5) 0.036(7) 0.029(8) -0.011(6) -0.001(5) -0.009(5)
O74 0.019(4) 0.030(4) 0.037(6) -0.013(4) -0.007(3) -0.005(3)
C75 0.025(5) 0.044(7) 0.019(7) -0.008(5) -0.004(4) -0.023(5)
C76 0.017(5) 0.036(6) 0.021(7) -0.011(5) 0.003(4) -0.015(5)
C77 0.025(6) 0.044(7) 0.028(8) -0.006(6) -0.012(5) 0.003(5)
P1 0.068(3) 0.047(2) 0.061(3) -0.030(2) 0.021(2) -0.031(2)
F11 0.080(8) 0.101(10) 0.32(2) -0.144(13) 0.055(10) -0.035(7)
F12 0.295(19) 0.098(9) 0.056(9) -0.023(7) -0.001(9) -0.128(11)
F13 0.172(12) 0.083(8) 0.156(13) -0.071(8) 0.127(10) -0.093(8)
F14 0.085(6) 0.054(5) 0.071(7) -0.016(5) 0.001(5) -0.039(5)
F15 0.060(5) 0.036(5) 0.091(8) -0.010(5) 0.001(5) -0.010(4)
F16 0.085(7) 0.067(6) 0.115(10) -0.057(6) -0.021(6) -0.022(5)
P2 0.077(3) 0.054(3) 0.063(4) -0.018(2) -0.013(2) -0.020(2)
F21 0.069(7) 0.151(12) 0.165(15) -0.073(11) 0.001(8) -0.014(7)
F22 0.41(3) 0.159(15) 0.107(14) -0.067(12) 0.080(16) -0.20(2)
F23 0.241(17) 0.116(11) 0.122(14) -0.033(9) -0.088(12) -0.069(11)
F24 0.182(14) 0.144(12) 0.24(2) -0.131(13) 0.140(14) -0.127(11)
F25 0.204(18) 0.050(8) 0.47(4) -0.100(14) -0.20(2) 0.061(10)
F26 0.275(18) 0.078(8) 0.064(9) -0.016(6) -0.009(9) -0.092(10)
C81 0.037(8) 0.126(17) 0.051(13) -0.010(11) 0.013(8) -0.017(9)
C82 0.070(12) 0.090(14) 0.091(17) -0.043(12) 0.001(10) -0.026(10)
O83 0.129(12) 0.106(11) 0.076(11) -0.023(9) -0.008(9) -0.049(9)
C84 0.131(19) 0.103(17) 0.040(14) -0.002(11) -0.028(12) -0.023(14)
C85 0.048(11) 0.109(18) 0.25(4) -0.11(2) -0.026(15) -0.001(11)
N91 0.140(16) 0.099(14) 0.106(17) -0.043(12) -0.038(12) -0.028(12)
C92 0.057(9) 0.058(9) 0.052(11) -0.026(8) -0.022(7) -0.013(7)
C93 0.094(13) 0.073(12) 0.063(14) -0.025(10) -0.026(10) -0.017(10)

loop_
_atom_type_symbol
_atom_type_description
_atom_type_scat_dispersion_real
_atom_type_scat_dispersion_imag
_atom_type_scat_source
C C 0.0033 0.0016 'International Tables Vol C Tables 4.2.6.8 and 6.1.1.4'
H H 0.0000 0.0000 'International Tables Vol C Tables 4.2.6.8 and 6.1.1.4'
B B 0.0013 0.0007 'International Tables Vol C Tables 4.2.6.8 and 6.1.1.4'
N N 0.0061 0.0033 'International Tables Vol C Tables 4.2.6.8 and 6.1.1.4'
O O 0.0106 0.0060 'International Tables Vol C Tables 4.2.6.8 and 6.1.1.4'
F F 0.0171 0.0103 'International Tables Vol C Tables 4.2.6.8 and 6.1.1.4'
P P 0.1023 0.0942 'International Tables Vol C Tables 4.2.6.8 and 6.1.1.4'
Fe Fe 0.3463 0.8444 'International Tables Vol C Tables 4.2.6.8 and 6.1.1.4'

loop_
_geom_angle_atom_site_label_1
_geom_angle_atom_site_label_2
_geom_angle_atom_site_label_3
_geom_angle
C12 Fe1 C45 143.6(5)
C12 Fe1 C15 68.2(5)
C45 Fe1 C15 107.6(4)
C12 Fe1 C41 109.6(5)
C45 Fe1 C41 41.4(4)
C15 Fe1 C41 125.2(4)
C12 Fe1 C42 105.4(5)
C45 Fe1 C42 68.3(4)
C15 Fe1 C42 163.9(4)
C41 Fe1 C42 41.4(4)
C12 Fe1 C14 67.9(5)
C45 Fe1 C14 133.8(5)
C15 Fe1 C14 41.3(4)
C41 Fe1 C14 166.6(4)
C42 Fe1 C14 151.6(4)
C12 Fe1 C13 41.4(5)
C45 Fe1 C13 172.5(5)
C15 Fe1 C13 67.8(5)
C41 Fe1 C13 146.0(5)
C42 Fe1 C13 117.8(5)
C14 Fe1 C13 38.9(5)
C12 Fe1 C11 42.2(4)
C45 Fe1 C11 110.2(4)
C15 Fe1 C11 40.6(4)
C41 Fe1 C11 99.2(4)
C42 Fe1 C11 124.8(4)
C14 Fe1 C11 69.8(4)
C13 Fe1 C11 70.5(4)
C12 Fe1 C43 131.7(4)
C45 Fe1 C43 68.1(4)
C15 Fe1 C43 153.0(4)
C41 Fe1 C43 70.2(4)
C42 Fe1 C43 41.4(4)
C14 Fe1 C43 121.8(4)
C13 Fe1 C43 113.1(4)
C11 Fe1 C43 166.2(4)
C12 Fe1 C44 170.8(4)
C45 Fe1 C44 41.6(4)
C15 Fe1 C44 119.7(4)
C41 Fe1 C44 70.4(4)
C42 Fe1 C44 68.2(4)
C14 Fe1 C44 114.3(4)
C13 Fe1 C44 134.7(5)
C11 Fe1 C44 146.8(4)
C43 Fe1 C44 39.2(4)
C71 N1 B1 115.1(8)
C71 N1 B2 114.2(9)
B1 N1 B2 130.7(8)
N1 B1 C11 121.0(9)
N1 B1 N21 111.1(9)
C11 B1 N21 108.6(9)
N1 B1 N31 110.9(8)
C11 B1 N31 109.0(9)
N21 B1 N31 92.6(7)
N1 B2 C41 119.5(10)
N1 B2 N61 111.4(8)
C41 B2 N61 106.5(8)
N1 B2 N51 112.2(8)
C41 B2 N51 109.6(7)
N61 B2 N51 94.7(8)
C15 C11 C12 103.3(10)
C15 C11 B1 129.4(9)
C12 C11 B1 126.8(10)
C15 C11 Fe1 68.4(6)
C12 C11 Fe1 67.0(6)
B1 C11 Fe1 121.3(7)
C13 C12 C11 109.8(11)
C13 C12 Fe1 71.0(7)
C11 C12 Fe1 70.8(6)
C13 C12 H12 125.1
C11 C12 H12 125.1
Fe1 C12 H12 124.7
C14 C13 C12 107.6(10)
C14 C13 Fe1 70.0(7)
C12 C13 Fe1 67.6(6)
C14 C13 H13 126.2
C12 C13 H13 126.2
Fe1 C13 H13 127.8
C13 C14 C15 108.8(10)
C13 C14 Fe1 71.1(7)
C15 C14 Fe1 68.8(6)
C13 C14 H14 125.6
C15 C14 H14 125.6
Fe1 C14 H14 126.1
C11 C15 C14 110.6(10)
C11 C15 Fe1 70.9(6)
C14 C15 Fe1 69.9(6)
C11 C15 H15 124.7
C14 C15 H15 124.7
Fe1 C15 H15 126.0
C22 N21 C26 121.0(9)
C22 N21 B1 114.4(8)
C26 N21 B1 124.6(8)
N21 C22 C23 121.7(11)
N21 C22 C32 110.1(9)
C23 C22 C32 128.2(10)
C22 C23 C24 117.5(11)
C22 C23 H23 121.3
C24 C23 H23 121.3
C25 C24 C23 121.2(11)
C25 C24 H24 119.4
C23 C24 H24 119.4
C24 C25 C26 118.5(11)
C24 C25 H25 120.8
C26 C25 H25 120.8
N21 C26 C25 120.1(10)
N21 C26 H26 119.9
C25 C26 H26 119.9
C36 N31 C32 120.5(9)
C36 N31 B1 126.9(8)
C32 N31 B1 112.6(8)
C33 C32 N31 120.0(10)
C33 C32 C22 129.7(10)
N31 C32 C22 110.3(9)
C32 C33 C34 119.5(11)
C32 C33 H33 120.3
C34 C33 H33 120.3
C33 C34 C35 118.8(11)
C33 C34 H34 120.6
C35 C34 H34 120.6
C36 C35 C34 119.7(11)
C36 C35 H35 120.2
C34 C35 H35 120.2
N31 C36 C35 121.3(10)
N31 C36 H36 119.4
C35 C36 H36 119.4
C45 C41 C42 104.9(9)
C45 C41 B2 128.1(9)
C42 C41 B2 126.8(9)
C45 C41 Fe1 68.7(6)
C42 C41 Fe1 69.5(6)
B2 C41 Fe1 121.5(7)
C41 C42 C43 109.5(10)
C41 C42 Fe1 69.1(6)
C43 C42 Fe1 70.8(7)
C41 C42 H42 125.3
C43 C42 H42 125.3
Fe1 C42 H42 126.4
C44 C43 C42 108.1(9)
C44 C43 Fe1 70.4(6)
C42 C43 Fe1 67.7(6)
C44 C43 H43 125.9
C42 C43 H43 125.9
Fe1 C43 H43 127.5
C43 C44 C45 107.1(10)
C43 C44 Fe1 70.4(6)
C45 C44 Fe1 66.9(6)
C43 C44 H44 126.5
C45 C44 H44 126.5
Fe1 C44 H44 127.7
C41 C45 C44 110.5(9)
C41 C45 Fe1 69.9(6)
C44 C45 Fe1 71.5(7)
C41 C45 H45 124.8
C44 C45 H45 124.8
Fe1 C45 H45 125.5
C56 N51 C52 120.4(9)
C56 N51 B2 126.7(9)
C52 N51 B2 112.9(8)
N51 C52 C53 120.5(10)
N51 C52 C62 108.9(8)
C53 C52 C62 130.6(11)
C54 C53 C52 118.3(13)
C54 C53 H53 120.8
C52 C53 H53 120.8
C53 C54 C55 120.7(12)
C53 C54 H54 119.6
C55 C54 H54 119.6
C54 C55 C56 118.2(11)
C54 C55 H55 120.9
C56 C55 H55 120.9
N51 C56 C55 121.8(11)
N51 C56 H56 119.1
C55 C56 H56 119.1
C66 N61 C62 119.8(10)
C66 N61 B2 127.5(9)
C62 N61 B2 112.7(8)
N61 C62 C63 123.5(10)
N61 C62 C52 110.8(9)
C63 C62 C52 125.7(10)
C62 C63 C64 115.2(11)
C62 C63 H63 122.4
C64 C63 H63 122.4
C65 C64 C63 121.2(11)
C65 C64 H64 119.4
C63 C64 H64 119.4
C66 C65 C64 119.0(10)
C66 C65 H65 120.5
C64 C65 H65 120.5
N61 C66 C65 121.3(10)
N61 C66 H66 119.3
C65 C66 H66 119.3
C76 C71 C72 118.4(9)
C76 C71 N1 122.6(9)
C72 C71 N1 119.0(9)
C73 C72 C71 120.0(10)
C73 C72 H72 120.0
C71 C72 H72 120.0
C74 C73 C72 119.7(10)
C74 C73 H73 120.2
C72 C73 H73 120.2
C73 C74 O74 124.3(10)
C73 C74 C75 120.3(10)
O74 C74 C75 115.0(9)
C74 O74 C77 115.6(8)
C76 C75 C74 120.7(10)
C76 C75 H75 119.6
C74 C75 H75 119.6
C75 C76 C71 120.7(10)
C75 C76 H76 119.7
C71 C76 H76 119.7
O74 C77 H77A 109.5
O74 C77 H77B 109.5
H77A C77 H77B 109.5
O74 C77 H77C 109.5
H77A C77 H77C 109.5
H77B C77 H77C 109.5
F11 P1 F14 88.7(7)
F11 P1 F13 94.5(8)
F14 P1 F13 176.4(8)
F11 P1 F12 91.6(9)
F14 P1 F12 88.2(6)
F13 P1 F12 90.1(7)
F11 P1 F16 91.4(8)
F14 P1 F16 90.1(6)
F13 P1 F16 91.4(7)
F12 P1 F16 176.5(8)
F11 P1 F15 176.8(9)
F14 P1 F15 89.5(5)
F13 P1 F15 87.3(6)
F12 P1 F15 91.0(8)
F16 P1 F15 85.9(5)
F25 P2 F21 170.5(12)
F25 P2 F24 94.7(13)
F21 P2 F24 94.5(9)
F25 P2 F22 83.0(13)
F21 P2 F22 87.8(12)
F24 P2 F22 177.7(13)
F25 P2 F23 94.0(11)
F21 P2 F23 88.7(9)
F24 P2 F23 86.8(9)
F22 P2 F23 93.0(10)
F25 P2 F26 85.6(10)
F21 P2 F26 91.8(9)
F24 P2 F26 92.2(9)
F22 P2 F26 87.9(8)
F23 P2 F26 179.0(10)
C82 C81 H81A 109.5
C82 C81 H81B 109.5
H81A C81 H81B 109.5
C82 C81 H81C 109.5
H81A C81 H81C 109.5
H81B C81 H81C 109.5
C81 C82 O83 106.9(17)
C81 C82 H82A 110.4
O83 C82 H82A 110.4
C81 C82 H82B 110.4
O83 C82 H82B 110.4
H82A C82 H82B 108.6
C82 O83 C84 112.0(16)
C85 C84 O83 104(2)
C85 C84 H84A 110.9
O83 C84 H84A 110.9
C85 C84 H84B 110.9
O83 C84 H84B 110.9
H84A C84 H84B 108.9
C84 C85 H85A 109.5
C84 C85 H85B 109.5
H85A C85 H85B 109.5
C84 C85 H85C 109.5
H85A C85 H85C 109.5
H85B C85 H85C 109.5
N91 C92 C93 177.2(19)
C92 C93 H93A 109.5
C92 C93 H93B 109.5
H93A C93 H93B 109.5
C92 C93 H93C 109.5
H93A C93 H93C 109.5
H93B C93 H93C 109.5
N94 C95 C96 163(2)
C95 C96 H96A 109.5
C95 C96 H96B 109.5
H96A C96 H96B 109.5
C95 C96 H96C 109.5
H96A C96 H96C 109.5
H96B C96 H96C 109.5

loop_
_geom_bond_atom_site_label_1
_geom_bond_atom_site_label_2
_geom_bond_distance
Fe1 C12 2.011(11)
Fe1 C45 2.016(12)
Fe1 C15 2.029(10)
Fe1 C41 2.031(11)
Fe1 C42 2.036(11)
Fe1 C14 2.044(12)
Fe1 C13 2.057(12)
Fe1 C11 2.062(10)
Fe1 C43 2.078(11)
Fe1 C44 2.078(11)
N1 C71 1.461(12)
N1 B1 1.485(15)
N1 B2 1.501(13)
B1 C11 1.569(16)
B1 N21 1.636(13)
B1 N31 1.658(14)
B2 C41 1.608(16)
B2 N61 1.639(14)
B2 N51 1.639(15)
C11 C15 1.421(15)
C11 C12 1.467(15)
C12 C13 1.438(17)
C12 H12 0.9500
C13 C14 1.366(17)
C13 H13 0.9500
C14 C15 1.437(15)
C14 H14 0.9500
C15 H15 0.9500
N21 C22 1.360(13)
N21 C26 1.362(14)
C22 C23 1.383(15)
C22 C32 1.433(16)
C23 C24 1.405(18)
C23 H23 0.9500
C24 C25 1.392(17)
C24 H24 0.9500
C25 C26 1.397(14)
C25 H25 0.9500
C26 H26 0.9500
N31 C36 1.330(13)
N31 C32 1.381(13)
C32 C33 1.373(16)
C33 C34 1.388(18)
C33 H33 0.9500
C34 C35 1.398(16)
C34 H34 0.9500
C35 C36 1.364(15)
C35 H35 0.9500
C36 H36 0.9500
C41 C45 1.430(15)
C41 C42 1.439(13)
C42 C43 1.456(15)
C42 H42 0.9500
C43 C44 1.395(15)
C43 H43 0.9500
C44 C45 1.455(15)
C44 H44 0.9500
C45 H45 0.9500
N51 C56 1.320(13)
N51 C52 1.361(14)
C52 C53 1.386(15)
C52 C62 1.493(15)
C53 C54 1.375(18)
C53 H53 0.9500
C54 C55 1.376(19)
C54 H54 0.9500
C55 C56 1.383(16)
C55 H55 0.9500
C56 H56 0.9500
N61 C66 1.328(13)
N61 C62 1.340(13)
C62 C63 1.397(16)
C63 C64 1.399(16)
C63 H63 0.9500
C64 C65 1.379(17)
C64 H64 0.9500
C65 C66 1.377(15)
C65 H65 0.9500
C66 H66 0.9500
C71 C76 1.399(14)
C71 C72 1.418(15)
C72 C73 1.416(15)
C72 H72 0.9500
C73 C74 1.373(15)
C73 H73 0.9500
C74 O74 1.390(13)
C74 C75 1.391(16)
O74 C77 1.448(13)
C75 C76 1.381(14)
C75 H75 0.9500
C76 H76 0.9500
C77 H77A 0.9800
C77 H77B 0.9800
C77 H77C 0.9800
P1 F11 1.561(12)
P1 F14 1.563(9)
P1 F13 1.572(10)
P1 F12 1.582(12)
P1 F16 1.592(10)
P1 F15 1.605(9)
P2 F25 1.484(14)
P2 F21 1.498(12)
P2 F24 1.512(13)
P2 F22 1.522(15)
P2 F23 1.530(12)
P2 F26 1.566(13)
C81 C82 1.42(2)
C81 H81A 0.9800
C81 H81B 0.9800
C81 H81C 0.9800
C82 O83 1.50(2)
C82 H82A 0.9900
C82 H82B 0.9900
O83 C84 1.54(2)
C84 C85 1.43(3)
C84 H84A 0.9900
C84 H84B 0.9900
C85 H85A 0.9800
C85 H85B 0.9800
C85 H85C 0.9800
N91 C92 1.156(18)
C92 C93 1.411(19)
C93 H93A 0.9800
C93 H93B 0.9800
C93 H93C 0.9800
N94 C95 1.166(18)
C95 C96 1.419(19)
C96 H96A 0.9800
C96 H96B 0.9800
C96 H96C 0.9800

loop_
_geom_torsion_atom_site_label_1
_geom_torsion_atom_site_label_2
_geom_torsion_atom_site_label_3
_geom_torsion_atom_site_label_4
_geom_torsion
C71 N1 B1 C11 168.1(9)
B2 N1 B1 C11 -12.9(16)
C71 N1 B1 N21 39.0(11)
B2 N1 B1 N21 -142.0(10)
C71 N1 B1 N31 -62.5(10)
B2 N1 B1 N31 116.6(11)
C71 N1 B2 C41 165.3(8)
B1 N1 B2 C41 -13.7(16)
C71 N1 B2 N61 40.4(12)
B1 N1 B2 N61 -138.6(10)
C71 N1 B2 N51 -64.3(11)
B1 N1 B2 N51 116.6(11)
N1 B1 C11 C15 111.1(13)
N21 B1 C11 C15 -118.7(11)
N31 B1 C11 C15 -19.2(14)
N1 B1 C11 C12 -59.0(14)
N21 B1 C11 C12 71.2(13)
N31 B1 C11 C12 170.7(9)
N1 B1 C11 Fe1 24.4(13)
N21 B1 C11 Fe1 154.5(7)
N31 B1 C11 Fe1 -105.9(9)
C12 Fe1 C11 C15 115.8(10)
C45 Fe1 C11 C15 -93.7(7)
C41 Fe1 C11 C15 -135.1(6)
C42 Fe1 C11 C15 -170.8(6)
C14 Fe1 C11 C15 36.9(7)
C13 Fe1 C11 C15 78.4(7)
C43 Fe1 C11 C15 -174.0(18)
C44 Fe1 C11 C15 -67.0(10)
C45 Fe1 C11 C12 150.5(7)
C15 Fe1 C11 C12 -115.8(10)
C41 Fe1 C11 C12 109.1(7)
C42 Fe1 C11 C12 73.4(8)
C14 Fe1 C11 C12 -78.9(7)
C13 Fe1 C11 C12 -37.5(7)
C43 Fe1 C11 C12 70(2)
C44 Fe1 C11 C12 177.2(9)
C12 Fe1 C11 B1 -120.2(11)
C45 Fe1 C11 B1 30.2(10)
C15 Fe1 C11 B1 124.0(11)
C41 Fe1 C11 B1 -11.2(9)
C42 Fe1 C11 B1 -46.8(10)
C14 Fe1 C11 B1 160.8(10)
C13 Fe1 C11 B1 -157.7(10)
C43 Fe1 C11 B1 -50(2)
C44 Fe1 C11 B1 57.0(13)
C15 C11 C12 C13 1.3(12)
B1 C11 C12 C13 173.4(10)
Fe1 C11 C12 C13 60.6(8)
C15 C11 C12 Fe1 -59.3(7)
B1 C11 C12 Fe1 112.8(10)
C45 Fe1 C12 C13 -171.1(8)
C15 Fe1 C12 C13 -80.8(7)
C41 Fe1 C12 C13 158.1(7)
C42 Fe1 C12 C13 114.8(7)
C14 Fe1 C12 C13 -36.0(7)
C11 Fe1 C12 C13 -119.9(10)
C43 Fe1 C12 C13 77.5(9)
C44 Fe1 C12 C13 70(4)
C45 Fe1 C12 C11 -51.2(11)
C15 Fe1 C12 C11 39.2(6)
C41 Fe1 C12 C11 -82.0(7)
C42 Fe1 C12 C11 -125.3(7)
C14 Fe1 C12 C11 83.9(7)
C13 Fe1 C12 C11 119.9(10)
C43 Fe1 C12 C11 -162.5(6)
C44 Fe1 C12 C11 -170(3)
C11 C12 C13 C14 -1.7(13)
Fe1 C12 C13 C14 58.8(8)
C11 C12 C13 Fe1 -60.4(8)
C12 Fe1 C13 C14 -119.8(9)
C45 Fe1 C13 C14 15(4)
C15 Fe1 C13 C14 -38.2(6)
C41 Fe1 C13 C14 -158.8(7)
C42 Fe1 C13 C14 158.5(6)
C11 Fe1 C13 C14 -81.7(7)
C43 Fe1 C13 C14 112.6(7)
C44 Fe1 C13 C14 72.3(9)
C45 Fe1 C13 C12 135(3)
C15 Fe1 C13 C12 81.7(7)
C41 Fe1 C13 C12 -39.0(11)
C42 Fe1 C13 C12 -81.7(7)
C14 Fe1 C13 C12 119.8(9)
C11 Fe1 C13 C12 38.2(6)
C43 Fe1 C13 C12 -127.5(7)
C44 Fe1 C13 C12 -167.8(7)
C12 C13 C14 C15 1.4(12)
Fe1 C13 C14 C15 58.6(8)
C12 C13 C14 Fe1 -57.2(8)
C12 Fe1 C14 C13 38.3(6)
C45 Fe1 C14 C13 -177.3(7)
C15 Fe1 C14 C13 119.9(9)
C41 Fe1 C14 C13 120(2)
C42 Fe1 C14 C13 -43.1(12)
C11 Fe1 C14 C13 83.7(7)
C43 Fe1 C14 C13 -88.1(8)
C44 Fe1 C14 C13 -132.0(7)
C12 Fe1 C14 C15 -81.7(7)
C45 Fe1 C14 C15 62.8(8)
C41 Fe1 C14 C15 0(2)
C42 Fe1 C14 C15 -163.0(8)
C13 Fe1 C14 C15 -119.9(9)
C11 Fe1 C14 C15 -36.3(6)
C43 Fe1 C14 C15 152.0(6)
C44 Fe1 C14 C15 108.0(7)
C12 C11 C15 C14 -0.4(12)
B1 C11 C15 C14 -172.3(10)
Fe1 C11 C15 C14 -58.8(8)
C12 C11 C15 Fe1 58.4(7)
B1 C11 C15 Fe1 -113.5(11)
C13 C14 C15 C11 -0.6(13)
Fe1 C14 C15 C11 59.4(8)
C13 C14 C15 Fe1 -60.0(8)
C12 Fe1 C15 C11 -40.7(7)
C45 Fe1 C15 C11 100.8(7)
C41 Fe1 C15 C11 58.5(8)
C42 Fe1 C15 C11 28.4(19)
C14 Fe1 C15 C11 -121.5(9)
C13 Fe1 C15 C11 -85.5(7)
C43 Fe1 C15 C11 176.9(9)
C44 Fe1 C15 C11 144.6(6)
C12 Fe1 C15 C14 80.8(7)
C45 Fe1 C15 C14 -137.7(7)
C41 Fe1 C15 C14 180.0(7)
C42 Fe1 C15 C14 149.8(15)
C13 Fe1 C15 C14 36.0(6)
C11 Fe1 C15 C14 121.5(9)
C43 Fe1 C15 C14 -61.7(12)
C44 Fe1 C15 C14 -94.0(7)
N1 B1 N21 C22 -112.5(10)
C11 B1 N21 C22 112.1(10)
N31 B1 N21 C22 1.1(11)
N1 B1 N21 C26 65.1(13)
C11 B1 N21 C26 -70.3(13)
N31 B1 N21 C26 178.7(10)
C26 N21 C22 C23 1.1(17)
B1 N21 C22 C23 178.8(11)
C26 N21 C22 C32 -177.7(10)
B1 N21 C22 C32 0.0(13)
N21 C22 C23 C24 -0.8(17)
C32 C22 C23 C24 177.8(11)
C22 C23 C24 C25 2.3(18)
C23 C24 C25 C26 -4.0(18)
C22 N21 C26 C25 -2.8(17)
B1 N21 C26 C25 179.8(11)
C24 C25 C26 N21 4.2(18)
N1 B1 N31 C36 -66.1(13)
C11 B1 N31 C36 69.5(13)
N21 B1 N31 C36 -179.8(10)
N1 B1 N31 C32 111.9(10)
C11 B1 N31 C32 -112.6(10)
N21 B1 N31 C32 -1.8(11)
C36 N31 C32 C33 0.8(17)
B1 N31 C32 C33 -177.3(10)
C36 N31 C32 C22 -179.8(10)
B1 N31 C32 C22 2.1(13)
N21 C22 C32 C33 178.0(12)
C23 C22 C32 C33 -1(2)
N21 C22 C32 N31 -1.3(13)
C23 C22 C32 N31 180.0(12)
N31 C32 C33 C34 -3.9(18)
C22 C32 C33 C34 176.8(13)
C32 C33 C34 C35 6(2)
C33 C34 C35 C36 -4(2)
C32 N31 C36 C35 0.5(17)
B1 N31 C36 C35 178.3(11)
C34 C35 C36 N31 1.2(19)
N1 B2 C41 C45 -61.4(15)
N61 B2 C41 C45 65.8(13)
N51 B2 C41 C45 167.1(10)
N1 B2 C41 C42 112.0(12)
N61 B2 C41 C42 -120.8(11)
N51 B2 C41 C42 -19.5(14)
N1 B2 C41 Fe1 25.2(12)
N61 B2 C41 Fe1 152.4(6)
N51 B2 C41 Fe1 -106.3(9)
C12 Fe1 C41 C45 152.6(6)
C15 Fe1 C41 C45 76.0(7)
C42 Fe1 C41 C45 -116.1(8)
C14 Fe1 C41 C45 76(2)
C13 Fe1 C41 C45 178.8(8)
C11 Fe1 C41 C45 110.2(6)
C43 Fe1 C41 C45 -78.9(6)
C44 Fe1 C41 C45 -37.1(6)
C12 Fe1 C41 C42 -91.3(6)
C45 Fe1 C41 C42 116.1(8)
C15 Fe1 C41 C42 -167.9(6)
C14 Fe1 C41 C42 -167.8(18)
C13 Fe1 C41 C42 -65.1(9)
C11 Fe1 C41 C42 -133.7(6)
C43 Fe1 C41 C42 37.2(6)
C44 Fe1 C41 C42 79.0(6)
C12 Fe1 C41 B2 30.1(9)
C45 Fe1 C41 B2 -122.5(10)
C15 Fe1 C41 B2 -46.5(10)
C42 Fe1 C41 B2 121.4(10)
C14 Fe1 C41 B2 -46(2)
C13 Fe1 C41 B2 56.3(11)
C11 Fe1 C41 B2 -12.3(8)
C43 Fe1 C41 B2 158.6(9)
C44 Fe1 C41 B2 -159.7(9)
C45 C41 C42 C43 0.5(12)
B2 C41 C42 C43 -174.1(10)
Fe1 C41 C42 C43 -59.5(8)
C45 C41 C42 Fe1 60.0(7)
B2 C41 C42 Fe1 -114.6(11)
C12 Fe1 C42 C41 102.3(6)
C45 Fe1 C42 C41 -39.7(6)
C15 Fe1 C42 C41 38.3(19)
C14 Fe1 C42 C41 174.1(9)
C13 Fe1 C42 C41 145.1(6)
C11 Fe1 C42 C41 60.4(7)
C43 Fe1 C42 C41 -120.7(9)
C44 Fe1 C42 C41 -84.7(6)
C12 Fe1 C42 C43 -136.9(6)
C45 Fe1 C42 C43 81.0(7)
C15 Fe1 C42 C43 159.0(15)
C41 Fe1 C42 C43 120.7(9)
C14 Fe1 C42 C43 -65.2(11)
C13 Fe1 C42 C43 -94.2(7)
C11 Fe1 C42 C43 -178.8(7)
C44 Fe1 C42 C43 36.1(6)
C41 C42 C43 C44 -0.6(13)
Fe1 C42 C43 C44 -59.0(8)
C41 C42 C43 Fe1 58.4(7)
C12 Fe1 C43 C44 -178.0(8)
C45 Fe1 C43 C44 38.6(7)
C15 Fe1 C43 C44 -47.2(12)
C41 Fe1 C43 C44 83.0(7)
C42 Fe1 C43 C44 120.2(9)
C14 Fe1 C43 C44 -90.4(8)
C13 Fe1 C43 C44 -133.4(7)
C11 Fe1 C43 C44 124.2(19)
C12 Fe1 C43 C42 61.8(9)
C45 Fe1 C43 C42 -81.6(7)
C15 Fe1 C43 C42 -167.4(9)
C41 Fe1 C43 C42 -37.2(6)
C14 Fe1 C43 C42 149.5(6)
C13 Fe1 C43 C42 106.4(7)
C11 Fe1 C43 C42 4(2)
C44 Fe1 C43 C42 -120.2(9)
C42 C43 C44 C45 0.3(13)
Fe1 C43 C44 C45 -57.0(8)
C42 C43 C44 Fe1 57.3(8)
C12 Fe1 C44 C43 9(4)
C45 Fe1 C44 C43 -119.4(9)
C15 Fe1 C44 C43 157.5(6)
C41 Fe1 C44 C43 -82.4(7)
C42 Fe1 C44 C43 -38.0(6)
C14 Fe1 C44 C43 111.2(7)
C13 Fe1 C44 C43 70.1(9)
C11 Fe1 C44 C43 -158.9(8)
C12 Fe1 C44 C45 129(3)
C15 Fe1 C44 C45 -83.2(7)
C41 Fe1 C44 C45 37.0(6)
C42 Fe1 C44 C45 81.3(7)
C14 Fe1 C44 C45 -129.5(7)
C13 Fe1 C44 C45 -170.5(8)
C11 Fe1 C44 C45 -39.5(11)
C43 Fe1 C44 C45 119.4(9)
C42 C41 C45 C44 -0.3(12)
B2 C41 C45 C44 174.2(10)
Fe1 C41 C45 C44 60.2(8)
C42 C41 C45 Fe1 -60.5(7)
B2 C41 C45 Fe1 114.0(10)
C43 C44 C45 C41 0.0(13)
Fe1 C44 C45 C41 -59.2(8)
C43 C44 C45 Fe1 59.2(8)
C12 Fe1 C45 C41 -46.9(10)
C15 Fe1 C45 C41 -123.7(6)
C42 Fe1 C45 C41 39.8(6)
C14 Fe1 C45 C41 -161.8(6)
C13 Fe1 C45 C41 -175(3)
C11 Fe1 C45 C41 -80.8(6)
C43 Fe1 C45 C41 84.6(6)
C44 Fe1 C45 C41 121.0(9)
C12 Fe1 C45 C44 -167.9(8)
C15 Fe1 C45 C44 115.2(6)
C41 Fe1 C45 C44 -121.0(9)
C42 Fe1 C45 C44 -81.2(7)
C14 Fe1 C45 C44 77.2(8)
C13 Fe1 C45 C44 64(4)
C11 Fe1 C45 C44 158.2(6)
C43 Fe1 C45 C44 -36.4(6)
N1 B2 N51 C56 -64.8(13)
C41 B2 N51 C56 70.5(12)
N61 B2 N51 C56 179.8(9)
N1 B2 N51 C52 114.1(10)
C41 B2 N51 C52 -110.7(9)
N61 B2 N51 C52 -1.3(9)
C56 N51 C52 C53 1.9(14)
B2 N51 C52 C53 -177.0(9)
C56 N51 C52 C62 -178.7(9)
B2 N51 C52 C62 2.4(10)
N51 C52 C53 C54 -1.6(16)
C62 C52 C53 C54 179.1(11)
C52 C53 C54 C55 0.1(18)
C53 C54 C55 C56 1.0(19)
C52 N51 C56 C55 -0.7(15)
B2 N51 C56 C55 178.1(10)
C54 C55 C56 N51 -0.8(17)
N1 B2 N61 C66 64.7(13)
C41 B2 N61 C66 -67.2(11)
N51 B2 N61 C66 -179.2(8)
N1 B2 N61 C62 -116.4(9)
C41 B2 N61 C62 111.8(9)
N51 B2 N61 C62 -0.3(9)
C66 N61 C62 C63 -0.5(13)
B2 N61 C62 C63 -179.5(9)
C66 N61 C62 C52 -179.3(8)
B2 N61 C62 C52 1.6(10)
N51 C52 C62 N61 -2.6(10)
C53 C52 C62 N61 176.8(10)
N51 C52 C62 C63 178.6(9)
C53 C52 C62 C63 -2.0(17)
N61 C62 C63 C64 1.9(14)
C52 C62 C63 C64 -179.4(9)
C62 C63 C64 C65 -3.1(15)
C63 C64 C65 C66 3.0(15)
C62 N61 C66 C65 0.2(14)
B2 N61 C66 C65 179.1(9)
C64 C65 C66 N61 -1.4(14)
B1 N1 C71 C76 82.5(12)
B2 N1 C71 C76 -96.7(11)
B1 N1 C71 C72 -95.9(11)
B2 N1 C71 C72 84.9(12)
C76 C71 C72 C73 0.7(16)
N1 C71 C72 C73 179.2(10)
C71 C72 C73 C74 -3.7(17)
C72 C73 C74 O74 178.3(11)
C72 C73 C74 C75 5.3(17)
C73 C74 O74 C77 7.4(16)
C75 C74 O74 C77 -179.3(10)
C73 C74 C75 C76 -4.1(17)
O74 C74 C75 C76 -177.7(10)
C74 C75 C76 C71 1.1(17)
C72 C71 C76 C75 0.5(16)
N1 C71 C76 C75 -177.9(10)
C81 C82 O83 C84 -175.0(17)
C82 O83 C84 C85 171.3(16)
